data_4070177
loop_
_publ_author_name
'Harrison, Daniel P.'
'Zottig, Victor E.'
'Kosturko, George W.'
'Welch, Kevin D.'
'Sabat, Michal'
'Myers, William H.'
'Harman, W. Dean'

_publ_section_title
;
 Stereo- and Regioselective Nucleophilic Addition to Dihapto-Coordinated
 Pyridine Complexes
;
_journal_issue 19
_journal_name_full Organometallics
_journal_page_first 5682
_journal_paper_doi 10.1021/om900637x
_journal_volume 28
_journal_year 2009
_chemical_formula_sum 'C22 H32 B N8 O4 P W'
_chemical_formula_weight 698.19
_chemical_name_systematic
; 
 ? 
;
_space_group_IT_number 14
_symmetry_cell_setting monoclinic
_symmetry_space_group_name_Hall '-P 2ybc'
_symmetry_space_group_name_H-M 'P 1 21/c 1'
_atom_sites_solution_hydrogens geom
_atom_sites_solution_primary direct
_atom_sites_solution_secondary difmap
_audit_creation_method SHELXL-97
_cell_angle_alpha 90.00
_cell_angle_beta 95.453(4)
_cell_angle_gamma 90.00
_cell_formula_units_Z 4
_cell_length_a 10.689(2)
_cell_length_b 14.697(3)
_cell_length_c 17.401(4)
_cell_measurement_reflns_used 6725
_cell_measurement_temperature 293(2)
_cell_measurement_theta_max 32.494
_cell_measurement_theta_min 2.397
_cell_volume 2721.3(10)
_computing_cell_refinement 'Bruker SMART'
_computing_data_collection 'Bruker SMART'
_computing_data_reduction 'Bruker SAINT'
_computing_molecular_graphics 'Bruker SHELXTL'
_computing_publication_material 'Bruker SHELXTL'
_computing_structure_refinement 'SHELXL-97 (Sheldrick, 1997)'
_computing_structure_solution 'SHELXS-97 (Sheldrick, 1990)'
_diffrn_ambient_temperature 293(2)
_diffrn_measured_fraction_theta_full 0.989
_diffrn_measured_fraction_theta_max 0.989
_diffrn_measurement_device_type 'Bruker SMART APEX CCD diffractometer'
_diffrn_measurement_method 'omega and phi scans'
_diffrn_radiation_monochromator graphite
_diffrn_radiation_source 'fine-focus sealed tube'
_diffrn_radiation_type MoK\a
_diffrn_radiation_wavelength 0.71073
_diffrn_reflns_av_R_equivalents 0.0453
_diffrn_reflns_av_sigmaI/netI 0.0385
_diffrn_reflns_limit_h_max 16
_diffrn_reflns_limit_h_min -16
_diffrn_reflns_limit_k_max 21
_diffrn_reflns_limit_k_min -22
_diffrn_reflns_limit_l_max 25
_diffrn_reflns_limit_l_min -26
_diffrn_reflns_number 35853
_diffrn_reflns_theta_full 32.56
_diffrn_reflns_theta_max 32.56
_diffrn_reflns_theta_min 2.35
_exptl_absorpt_coefficient_mu 4.347
_exptl_absorpt_correction_T_max 0.8019
_exptl_absorpt_correction_T_min 0.4798
_exptl_absorpt_correction_type empirical
_exptl_absorpt_process_details 'Bruker SADABS'
_exptl_crystal_colour orange
_exptl_crystal_density_diffrn 1.704
_exptl_crystal_density_meas ?
_exptl_crystal_density_method 'not measured'
_exptl_crystal_description block
_exptl_crystal_F_000 1384
_exptl_crystal_size_max 0.33
_exptl_crystal_size_mid 0.24
_exptl_crystal_size_min 0.18
_refine_diff_density_max 1.790
_refine_diff_density_min -0.893
_refine_diff_density_rms 0.158
_refine_ls_extinction_coef none
_refine_ls_extinction_method none
_refine_ls_goodness_of_fit_ref 1.020
_refine_ls_hydrogen_treatment mixed
_refine_ls_matrix_type full
_refine_ls_number_parameters 407
_refine_ls_number_reflns 9802
_refine_ls_number_restraints 0
_refine_ls_restrained_S_all 1.020
_refine_ls_R_factor_all 0.0465
_refine_ls_R_factor_gt 0.0355
_refine_ls_shift/su_max 0.004
_refine_ls_shift/su_mean 0.000
_refine_ls_structure_factor_coef Fsqd
_refine_ls_weighting_details 'calc w=1/[\s^2^(Fo^2^)+(0.0421P)^2^+0.0000P] where P=(Fo^2^+2Fc^2^)/3'
_refine_ls_weighting_scheme calc
_refine_ls_wR_factor_gt 0.0791
_refine_ls_wR_factor_ref 0.0846
_reflns_number_gt 7937
_reflns_number_total 9802
_reflns_threshold_expression >2sigma(I)
_cod_data_source_file om900637x_si_001.cif
_cod_data_source_block C22H32BN8O4PW
_cod_depositor_comments
;
The following automatic conversions were performed:

'_exptl_crystal_density_meas' value 'not measured' was changed to '?'
- the value is perceived as not measured.

Automatic conversion script
Id: cif_fix_values 3008 2015-01-20 13:52:24Z robertas 
;
_cod_original_cell_volume 2721(1)
_cod_original_sg_symbol_H-M P2(1)/c
_cod_database_code 4070177

loop_
_symmetry_equiv_pos_as_xyz
'x, y, z'
'-x, y+1/2, -z+1/2'
'-x, -y, -z'
'x, -y-1/2, z-1/2'

loop_
_atom_site_label
_atom_site_type_symbol
_atom_site_fract_x
_atom_site_fract_y
_atom_site_fract_z
_atom_site_U_iso_or_equiv
_atom_site_adp_type
_atom_site_occupancy
_atom_site_symmetry_multiplicity
_atom_site_calc_flag
_atom_site_refinement_flags
W W 0.814804(10) 0.122296(7) 0.816036(7) 0.02966(4) Uani 1 1 d .
P1 P 0.79458(9) 0.20660(6) 0.93943(5) 0.0464(2) Uani 1 1 d .
O1 O 0.6138(3) -0.1629(2) 0.7155(2) 0.0752(9) Uani 1 1 d .
O2 O 0.5448(3) 0.0883(3) 0.55970(19) 0.0866(11) Uani 1 1 d .
O3 O 0.3378(3) 0.1026(2) 0.56029(17) 0.0593(7) Uani 1 1 d .
O4 O 0.8145(3) -0.05384(16) 0.90273(15) 0.0546(6) Uani 1 1 d .
N1 N 0.5596(2) -0.03841(18) 0.78017(16) 0.0396(6) Uani 1 1 d .
N2 N 0.9023(2) 0.07326(19) 0.71267(15) 0.0382(6) Uani 1 1 d .
N3 N 1.0000(3) 0.11974(18) 0.68612(17) 0.0412(6) Uani 1 1 d .
N4 N 0.8423(2) 0.25890(17) 0.76029(15) 0.0377(5) Uani 1 1 d .
N5 N 0.9514(2) 0.27770(19) 0.72897(16) 0.0420(6) Uani 1 1 d .
N6 N 1.0188(3) 0.13072(18) 0.85144(17) 0.0382(6) Uani 1 1 d .
N7 N 1.1004(2) 0.1768(2) 0.81033(16) 0.0419(6) Uani 1 1 d .
N8 N 0.8100(2) 0.01701(17) 0.86502(14) 0.0333(5) Uani 1 1 d .
C2 C 0.5138(3) 0.0046(3) 0.8439(2) 0.0462(8) Uani 1 1 d .
C3 C 0.5315(3) 0.0927(3) 0.8560(2) 0.0452(8) Uani 1 1 d .
C4 C 0.6066(3) 0.1501(2) 0.8079(2) 0.0403(7) Uani 1 1 d .
C5 C 0.6423(3) 0.1082(2) 0.7384(2) 0.0357(6) Uani 1 1 d .
C6 C 0.5762(3) 0.0202(2) 0.71378(19) 0.0380(6) Uani 1 1 d .
C7 C 0.5850(4) -0.1296(2) 0.7749(3) 0.0524(9) Uani 1 1 d .
C8 C 0.5758(5) -0.1855(3) 0.8466(3) 0.0734(13) Uani 1 1 d .
H8A H 0.6093 -0.2451 0.8391 0.110 Uiso 1 1 calc R
H8B H 0.4894 -0.1904 0.8567 0.110 Uiso 1 1 calc R
H8C H 0.6230 -0.1566 0.8895 0.110 Uiso 1 1 calc R
C9 C 0.4463(3) 0.0373(3) 0.6697(2) 0.0455(8) Uani 1 1 d .
C10 C 0.4519(3) 0.0779(3) 0.5913(2) 0.0465(8) Uani 1 1 d .
C11 C 0.3319(6) 0.1411(4) 0.4838(3) 0.0894(17) Uani 1 1 d .
H11A H 0.3906 0.1905 0.4833 0.134 Uiso 1 1 calc R
H11B H 0.2485 0.1633 0.4693 0.134 Uiso 1 1 calc R
H11C H 0.3527 0.0953 0.4478 0.134 Uiso 1 1 calc R
C12 C 1.0412(4) 0.0726(3) 0.6269(2) 0.0543(10) Uani 1 1 d .
C13 C 0.9707(4) -0.0031(3) 0.6138(2) 0.0603(11) Uani 1 1 d .
C14 C 0.8852(3) -0.0015(3) 0.6689(2) 0.0481(8) Uani 1 1 d .
C15 C 0.9463(4) 0.3635(3) 0.7011(2) 0.0522(9) Uani 1 1 d .
C16 C 0.8338(4) 0.4015(3) 0.7139(2) 0.0548(10) Uani 1 1 d .
C17 C 0.7714(4) 0.3342(2) 0.7507(2) 0.0460(8) Uani 1 1 d .
C18 C 1.2164(3) 0.1704(3) 0.8466(2) 0.0474(8) Uani 1 1 d .
C19 C 1.2116(3) 0.1210(2) 0.9122(2) 0.0503(9) Uani 1 1 d .
C20 C 1.0864(3) 0.0963(2) 0.9133(2) 0.0414(7) Uani 1 1 d .
C21 C 0.6971(6) 0.3078(4) 0.9377(3) 0.110(2) Uani 1 1 d .
H21A H 0.6140 0.2934 0.9151 0.165 Uiso 1 1 calc R
H21B H 0.7328 0.3542 0.9076 0.165 Uiso 1 1 calc R
H21C H 0.6929 0.3294 0.9895 0.165 Uiso 1 1 calc R
C22 C 0.7363(7) 0.1374(4) 1.0145(3) 0.0949(19) Uani 1 1 d .
H22A H 0.7245 0.1748 1.0585 0.142 Uiso 1 1 calc R
H22B H 0.7960 0.0903 1.0294 0.142 Uiso 1 1 calc R
H22C H 0.6576 0.1105 0.9955 0.142 Uiso 1 1 calc R
C23 C 0.9374(5) 0.2529(4) 0.9896(3) 0.0962(18) Uani 1 1 d .
H23A H 0.9160 0.2943 1.0290 0.144 Uiso 1 1 calc R
H23B H 0.9842 0.2847 0.9535 0.144 Uiso 1 1 calc R
H23C H 0.9876 0.2043 1.0129 0.144 Uiso 1 1 calc R
B1 B 1.0544(4) 0.2063(3) 0.7267(2) 0.0452(9) Uani 1 1 d .
H1B H 1.130(3) 0.234(2) 0.7002(18) 0.035(8) Uiso 1 1 d .
H2 H 0.472(3) -0.029(3) 0.878(2) 0.053(11) Uiso 1 1 d .
H3 H 0.497(4) 0.116(2) 0.899(2) 0.041(10) Uiso 1 1 d .
H4 H 0.589(3) 0.212(2) 0.8064(19) 0.035(8) Uiso 1 1 d .
H5 H 0.650(3) 0.148(2) 0.6956(19) 0.033(8) Uiso 1 1 d .
H6 H 0.625(3) -0.015(2) 0.6804(18) 0.034(8) Uiso 1 1 d .
H9A H 0.396(4) -0.021(3) 0.667(3) 0.076(13) Uiso 1 1 d .
H9B H 0.394(4) 0.069(3) 0.700(2) 0.051(11) Uiso 1 1 d .
H12 H 1.105(4) 0.093(3) 0.604(2) 0.059(12) Uiso 1 1 d .
H13 H 0.978(4) -0.046(3) 0.579(3) 0.093(17) Uiso 1 1 d .
H14 H 0.818(3) -0.047(2) 0.6846(19) 0.038(9) Uiso 1 1 d .
H15 H 1.011(4) 0.384(2) 0.674(3) 0.062(13) Uiso 1 1 d .
H16 H 0.796(3) 0.458(3) 0.704(2) 0.056(11) Uiso 1 1 d .
H17 H 0.689(3) 0.333(2) 0.7700(17) 0.028(8) Uiso 1 1 d .
H18 H 1.274(4) 0.200(3) 0.828(2) 0.047(10) Uiso 1 1 d .
H19 H 1.268(4) 0.114(2) 0.954(3) 0.063(13) Uiso 1 1 d .
H20 H 1.047(3) 0.065(2) 0.954(2) 0.039(9) Uiso 1 1 d .

loop_
_atom_site_aniso_label
_atom_site_aniso_U_11
_atom_site_aniso_U_22
_atom_site_aniso_U_33
_atom_site_aniso_U_23
_atom_site_aniso_U_13
_atom_site_aniso_U_12
W 0.02689(6) 0.03119(6) 0.03091(7) 0.00243(4) 0.00274(4) 0.00071(4)
P1 0.0538(5) 0.0479(5) 0.0380(5) -0.0050(4) 0.0069(4) 0.0066(4)
O1 0.100(3) 0.0431(15) 0.083(2) -0.0069(16) 0.0124(19) 0.0068(15)
O2 0.0429(16) 0.162(3) 0.0557(19) 0.029(2) 0.0090(14) -0.0063(19)
O3 0.0468(15) 0.0811(19) 0.0481(16) 0.0103(14) -0.0050(12) 0.0074(13)
O4 0.0661(17) 0.0415(13) 0.0557(16) 0.0203(11) 0.0036(13) 0.0029(11)
N1 0.0346(13) 0.0381(13) 0.0461(15) 0.0103(11) 0.0032(11) -0.0026(10)
N2 0.0331(13) 0.0477(15) 0.0336(13) -0.0007(11) 0.0028(10) 0.0021(11)
N3 0.0348(13) 0.0549(17) 0.0346(14) 0.0059(12) 0.0064(11) -0.0012(11)
N4 0.0369(13) 0.0369(13) 0.0387(14) 0.0053(11) -0.0002(11) -0.0018(10)
N5 0.0413(14) 0.0441(14) 0.0392(15) 0.0089(11) -0.0029(11) -0.0099(11)
N6 0.0310(12) 0.0504(16) 0.0330(14) 0.0058(11) 0.0022(10) -0.0047(11)
N7 0.0305(13) 0.0523(16) 0.0424(15) 0.0078(12) 0.0008(11) -0.0073(11)
N8 0.0311(11) 0.0366(12) 0.0326(12) 0.0039(10) 0.0054(9) 0.0026(9)
C2 0.0350(16) 0.057(2) 0.048(2) 0.0097(16) 0.0094(14) -0.0042(14)
C3 0.0330(15) 0.058(2) 0.046(2) -0.0026(16) 0.0095(14) 0.0066(14)
C4 0.0312(14) 0.0386(15) 0.051(2) 0.0011(14) 0.0038(13) 0.0060(12)
C5 0.0300(13) 0.0375(15) 0.0387(16) 0.0064(12) -0.0014(12) -0.0002(11)
C6 0.0316(14) 0.0404(16) 0.0418(17) 0.0041(13) 0.0024(13) -0.0028(12)
C7 0.047(2) 0.0395(18) 0.069(3) 0.0071(17) -0.0040(18) -0.0058(14)
C8 0.073(3) 0.053(2) 0.092(4) 0.029(2) -0.004(3) -0.011(2)
C9 0.0334(16) 0.053(2) 0.049(2) 0.0073(16) -0.0017(14) -0.0081(14)
C10 0.0407(18) 0.057(2) 0.0399(18) -0.0001(16) -0.0040(14) -0.0072(15)
C11 0.086(4) 0.126(5) 0.052(3) 0.024(3) -0.015(3) 0.016(3)
C12 0.047(2) 0.078(3) 0.0388(19) 0.0031(18) 0.0131(16) 0.0112(19)
C13 0.057(2) 0.074(3) 0.051(2) -0.017(2) 0.0099(18) 0.010(2)
C14 0.0426(18) 0.054(2) 0.047(2) -0.0091(16) 0.0016(15) 0.0063(15)
C15 0.068(3) 0.0460(19) 0.0411(19) 0.0116(15) -0.0033(18) -0.0204(18)
C16 0.076(3) 0.0353(16) 0.051(2) 0.0090(15) -0.0061(19) -0.0029(17)
C17 0.056(2) 0.0373(16) 0.0431(19) 0.0017(14) -0.0022(16) 0.0015(15)
C18 0.0308(15) 0.061(2) 0.050(2) 0.0047(17) -0.0022(14) -0.0084(15)
C19 0.0350(16) 0.061(2) 0.051(2) 0.0065(17) -0.0123(15) -0.0034(15)
C20 0.0368(16) 0.0483(17) 0.0382(18) 0.0074(14) -0.0019(13) 0.0023(13)
C21 0.150(5) 0.110(4) 0.067(3) -0.035(3) -0.001(3) 0.081(4)
C22 0.130(5) 0.117(5) 0.041(3) 0.005(3) 0.020(3) -0.022(4)
C23 0.089(4) 0.100(4) 0.097(4) -0.061(3) -0.004(3) -0.012(3)
B1 0.0370(18) 0.061(2) 0.0372(19) 0.0110(17) 0.0028(15) -0.0069(17)

loop_
_atom_type_symbol
_atom_type_description
_atom_type_scat_dispersion_real
_atom_type_scat_dispersion_imag
_atom_type_scat_source
C C 0.0033 0.0016 'International Tables Vol C Tables 4.2.6.8 and 6.1.1.4'
H H 0.0000 0.0000 'International Tables Vol C Tables 4.2.6.8 and 6.1.1.4'
B B 0.0013 0.0007 'International Tables Vol C Tables 4.2.6.8 and 6.1.1.4'
N N 0.0061 0.0033 'International Tables Vol C Tables 4.2.6.8 and 6.1.1.4'
O O 0.0106 0.0060 'International Tables Vol C Tables 4.2.6.8 and 6.1.1.4'
P P 0.1023 0.0942 'International Tables Vol C Tables 4.2.6.8 and 6.1.1.4'
W W -0.8490 6.8722 'International Tables Vol C Tables 4.2.6.8 and 6.1.1.4'

loop_
_geom_angle_atom_site_label_1
_geom_angle_atom_site_label_2
_geom_angle_atom_site_label_3
_geom_angle
N8 W C5 98.80(11)
N8 W N6 89.31(10)
C5 W N6 157.96(12)
N8 W N2 98.04(11)
C5 W N2 82.20(11)
N6 W N2 76.36(10)
N8 W C4 96.61(12)
C5 W C4 37.82(13)
N6 W C4 161.54(12)
N2 W C4 119.76(12)
N8 W N4 173.70(10)
C5 W N4 87.44(10)
N6 W N4 84.55(9)
N2 W N4 81.90(10)
C4 W N4 88.83(11)
N8 W P1 90.62(8)
C5 W P1 116.07(9)
N6 W P1 84.08(8)
N2 W P1 158.44(7)
C4 W P1 78.41(10)
N4 W P1 87.35(7)
C22 P1 C21 103.6(3)
C22 P1 C23 101.2(3)
C21 P1 C23 99.0(3)
C22 P1 W 113.83(19)
C21 P1 W 119.16(17)
C23 P1 W 117.39(17)
C10 O3 C11 116.0(4)
C7 N1 C2 125.3(3)
C7 N1 C6 118.8(3)
C2 N1 C6 115.8(3)
C14 N2 N3 106.6(3)
C14 N2 W 132.8(2)
N3 N2 W 120.4(2)
C12 N3 N2 108.5(3)
C12 N3 B1 129.6(3)
N2 N3 B1 121.7(3)
C17 N4 N5 106.1(3)
C17 N4 W 133.7(2)
N5 N4 W 120.19(19)
C15 N5 N4 109.0(3)
C15 N5 B1 129.7(3)
N4 N5 B1 121.3(3)
C20 N6 N7 106.7(3)
C20 N6 W 130.2(2)
N7 N6 W 123.1(2)
C18 N7 N6 109.2(3)
C18 N7 B1 131.1(3)
N6 N7 B1 118.1(3)
O4 N8 W 175.0(2)
C3 C2 N1 120.7(3)
C2 C3 C4 123.1(3)
C5 C4 C3 115.6(3)
C5 C4 W 68.69(17)
C3 C4 W 116.6(2)
C4 C5 C6 116.6(3)
C4 C5 W 73.49(19)
C6 C5 W 126.7(2)
N1 C6 C5 111.5(3)
N1 C6 C9 108.5(3)
C5 C6 C9 112.0(3)
O1 C7 N1 121.3(4)
O1 C7 C8 121.9(4)
N1 C7 C8 116.8(4)
C10 C9 C6 114.0(3)
O2 C10 O3 123.2(4)
O2 C10 C9 125.5(3)
O3 C10 C9 111.3(3)
N3 C12 C13 109.5(4)
C12 C13 C14 105.3(4)
N2 C14 C13 110.1(4)
N5 C15 C16 109.2(3)
C15 C16 C17 104.8(3)
N4 C17 C16 110.8(4)
N7 C18 C19 109.0(3)
C18 C19 C20 105.3(3)
N6 C20 C19 109.7(3)
N5 B1 N3 109.8(3)
N5 B1 N7 109.5(3)
N3 B1 N7 105.7(3)

loop_
_geom_bond_atom_site_label_1
_geom_bond_atom_site_label_2
_geom_bond_distance
W N8 1.770(2)
W C5 2.190(3)
W N6 2.213(3)
W N2 2.225(3)
W C4 2.254(3)
W N4 2.261(3)
W P1 2.5060(10)
P1 C22 1.812(5)
P1 C21 1.815(5)
P1 C23 1.818(5)
O1 C7 1.210(5)
O2 C10 1.190(4)
O3 C10 1.336(4)
O3 C11 1.442(6)
O4 N8 1.229(3)
N1 C7 1.372(4)
N1 C2 1.405(5)
N1 C6 1.465(4)
N2 C14 1.339(4)
N2 N3 1.365(4)
N3 C12 1.350(5)
N3 B1 1.542(5)
N4 C17 1.343(4)
N4 N5 1.362(4)
N5 C15 1.351(4)
N5 B1 1.523(5)
N6 C20 1.338(4)
N6 N7 1.359(4)
N7 C18 1.340(4)
N7 B1 1.552(5)
C2 C3 1.322(5)
C3 C4 1.479(5)
C4 C5 1.441(5)
C5 C6 1.516(4)
C6 C9 1.542(4)
C7 C8 1.504(6)
C9 C10 1.495(5)
C12 C13 1.351(6)
C13 C14 1.386(5)
C15 C16 1.363(7)
C16 C17 1.383(5)
C18 C19 1.359(5)
C19 C20 1.388(5)
